data_4306178
loop_
_publ_author_name
'Brian J. Fox'
'Queena Y. Sun'
'Antonio G. DiPasquale'
'Alexander R. Fox'
'Arnold L. Rheingold'
'Joshua S. Figueroa'

_publ_section_title
;
Solution Behavior and Structural Properties of Cu(I) Complexes
Featuringm-Terphenyl Isocyanides
;
_journal_name_full 'Inorganic Chemistry'
_journal_page_first 9010
_journal_page_last 9020
_journal_paper_doi 10.1021/ic8010986
_journal_volume 47
_journal_year 2008
_chemical_formula_sum 'C25 H25 N'
_chemical_formula_weight 339.46
_chemical_name_common CNArMes2
_chemical_name_systematic
;
 ?
;
_space_group.centring_type P

_space_group_IT_number 61
_space_group.IT_number 61

_symmetry_cell_setting orthorhombic
_symmetry_space_group_name_Hall '-P 2ac 2ab'
_symmetry_space_group_name_H-M 'P b c a'
_atom_sites_solution_hydrogens geom
_atom_sites_solution_primary direct
_atom_sites_solution_secondary difmap
_audit_creation_method SHELXL-97
_cell_angle_alpha 90.00
_cell_angle_beta 90.00
_cell_angle_gamma 90.00
_cell_formula_units_Z 8
_cell_length_a 17.304(2)
_cell_length_b 7.9368(10)
_cell_length_c 28.327(4)
_cell_measurement_reflns_used 4480
_cell_measurement_temperature 100(2)
_cell_measurement_theta_max 26.04
_cell_measurement_theta_min 2.76
_cell_volume 3890.4(9)
_computing_cell_refinement 'Bruker SMART'
_computing_data_collection 'Bruker SMART'
_computing_data_reduction 'Bruker SAINT'
_computing_molecular_graphics ORTEP-32
_computing_publication_material WinGX
_computing_structure_refinement SHELXL-97
_computing_structure_solution SHELXS-97
_diffrn_ambient_temperature 100(2)
_diffrn_measured_fraction_theta_full 0.999
_diffrn_measured_fraction_theta_max 0.999
_diffrn_measurement_device_type 'CCD area detector'
_diffrn_measurement_method 'phi and omega scans'
_diffrn_radiation_monochromator graphite
_diffrn_radiation_source 'fine-focus sealed tube'
_diffrn_radiation_type MoK\a
_diffrn_radiation_wavelength 0.71073
_diffrn_reflns_av_R_equivalents 0.1360
_diffrn_reflns_av_sigmaI/netI 0.0685
_diffrn_reflns_limit_h_max 20
_diffrn_reflns_limit_h_min -20
_diffrn_reflns_limit_k_max 9
_diffrn_reflns_limit_k_min -9
_diffrn_reflns_limit_l_max 34
_diffrn_reflns_limit_l_min -34
_diffrn_reflns_number 35777
_diffrn_reflns_theta_full 25.00
_diffrn_reflns_theta_max 25.35
_diffrn_reflns_theta_min 2.35
_exptl_absorpt_coefficient_mu 0.066
_exptl_absorpt_correction_T_max 0.9974
_exptl_absorpt_correction_T_min 0.9901
_exptl_absorpt_correction_type multi-scan
_exptl_absorpt_process_details SADABS
_exptl_crystal_colour colorless
_exptl_crystal_density_diffrn 1.159
_exptl_crystal_density_method 'not measured'
_exptl_crystal_description plate
_exptl_crystal_F_000 1456
_exptl_crystal_size_max 0.15
_exptl_crystal_size_mid 0.10
_exptl_crystal_size_min 0.04
_refine_diff_density_max 0.224
_refine_diff_density_min -0.226
_refine_diff_density_rms 0.049
_refine_ls_extinction_coef 0.0022(6)
_refine_ls_extinction_expression Fc^*^=kFc[1+0.001xFc^2^\l^3^/sin(2\q)]^-1/4^
_refine_ls_extinction_method SHELXL
_refine_ls_goodness_of_fit_ref 1.006
_refine_ls_hydrogen_treatment constr
_refine_ls_matrix_type full
_refine_ls_number_parameters 242
_refine_ls_number_reflns 3556
_refine_ls_number_restraints 0
_refine_ls_restrained_S_all 1.006
_refine_ls_R_factor_all 0.1099
_refine_ls_R_factor_gt 0.0535
_refine_ls_shift/su_max 0.000
_refine_ls_shift/su_mean 0.000
_refine_ls_structure_factor_coef Fsqd
_refine_ls_weighting_details 'calc w=1/[\s^2^(Fo^2^)+(0.0756P)^2^+0.4258P] where P=(Fo^2^+2Fc^2^)/3'
_refine_ls_weighting_scheme calc
_refine_ls_wR_factor_gt 0.1258
_refine_ls_wR_factor_ref 0.1514
_reflns_number_gt 2113
_reflns_number_total 3556
_reflns_threshold_expression >2sigma(I)
_cod_data_source_file ic8010986_si_002_1.cif
_cod_data_source_block jfig01
_cod_depositor_comments
;
The following automatic conversions were performed:
'_symmetry_cell_setting' value 'Orthorhombic' changed to 'orthorhombic'
according to '/home/saulius/struct/CIF-dictionaries/cif_core.dic'
dictionary named 'cif_core.dic' version 2.4.1 from 2010-06-29.

Automatic conversion script
Id: cif_fix_enum 1527 2010-12-29 10:47:43Z saulius 

The following automatic conversions were performed:

'_space_group.centring_type' value 'primitive' was replaced with the
value 'P' as specified in the replacement file
'/home/antanas/src/cod-tools/trunk/data/replacement-values/replacement_values.lst'.

Automatic conversion script
Id: cif_fix_values 5642 2017-10-24 12:04:52Z antanas 
;
_cod_original_cell_volume 3890.5(9)
_cod_database_code 4306178

loop_
_symmetry_equiv_pos_as_xyz
'x, y, z'
'-x+1/2, -y, z+1/2'
'-x, y+1/2, -z+1/2'
'x+1/2, -y+1/2, -z'
'-x, -y, -z'
'x-1/2, y, -z-1/2'
'x, -y-1/2, z-1/2'
'-x-1/2, y-1/2, z'

loop_
_atom_site_label
_atom_site_type_symbol
_atom_site_fract_x
_atom_site_fract_y
_atom_site_fract_z
_atom_site_U_iso_or_equiv
_atom_site_adp_type
_atom_site_occupancy
_atom_site_symmetry_multiplicity
_atom_site_calc_flag
_atom_site_refinement_flags
_atom_site_disorder_assembly
_atom_site_disorder_group
C1 C 0.05419(16) 0.5025(4) 0.37411(9) 0.0367(7) Uani 1 1 d . . .
C2 C -0.00430(14) 0.8003(3) 0.37650(8) 0.0234(6) Uani 1 1 d . . .
C3 C -0.07302(13) 0.8223(3) 0.40125(8) 0.0252(6) Uani 1 1 d . . .
C4 C -0.10456(15) 0.9834(3) 0.40180(8) 0.0295(6) Uani 1 1 d . . .
H4 H -0.1520 1.0033 0.4177 0.035 Uiso 1 1 calc R . .
C5 C -0.06710(14) 1.1151(3) 0.37919(9) 0.0314(6) Uani 1 1 d . . .
H5 H -0.0890 1.2248 0.3799 0.038 Uiso 1 1 calc R . .
C6 C 0.00132(14) 1.0890(3) 0.35572(8) 0.0281(6) Uani 1 1 d . . .
H6 H 0.0261 1.1814 0.3407 0.034 Uiso 1 1 calc R . .
C7 C 0.03511(13) 0.9301(3) 0.35340(8) 0.0232(6) Uani 1 1 d . . .
C8 C -0.10833(13) 0.6786(3) 0.42822(8) 0.0241(6) Uani 1 1 d . . .
C9 C -0.08916(13) 0.6593(3) 0.47572(9) 0.0253(6) Uani 1 1 d . . .
C10 C -0.11877(13) 0.5222(3) 0.50031(8) 0.0278(6) Uani 1 1 d . . .
H10 H -0.1058 0.5085 0.5327 0.033 Uiso 1 1 calc R . .
C11 C -0.16665(14) 0.4050(3) 0.47897(9) 0.0274(6) Uani 1 1 d . . .
C12 C -0.18587(13) 0.4288(3) 0.43180(9) 0.0266(6) Uani 1 1 d . . .
H12 H -0.2197 0.3508 0.4170 0.032 Uiso 1 1 calc R . .
C13 C -0.15720(13) 0.5631(3) 0.40567(9) 0.0265(6) Uani 1 1 d . . .
C14 C -0.03729(15) 0.7815(3) 0.50077(9) 0.0323(7) Uani 1 1 d . . .
H14A H -0.0622 0.8924 0.5019 0.048 Uiso 1 1 calc R . .
H14B H 0.0119 0.7904 0.4838 0.048 Uiso 1 1 calc R . .
H14C H -0.0277 0.7417 0.5330 0.048 Uiso 1 1 calc R . .
C15 C -0.19694(15) 0.2549(3) 0.50592(9) 0.0359(7) Uani 1 1 d . . .
H15A H -0.1739 0.1517 0.4932 0.054 Uiso 1 1 calc R . .
H15B H -0.2533 0.2495 0.5027 0.054 Uiso 1 1 calc R . .
H15C H -0.1834 0.2663 0.5394 0.054 Uiso 1 1 calc R . .
C16 C -0.17753(15) 0.5819(3) 0.35432(9) 0.0356(7) Uani 1 1 d . . .
H16A H -0.2168 0.4982 0.3458 0.053 Uiso 1 1 calc R . .
H16B H -0.1312 0.5643 0.3350 0.053 Uiso 1 1 calc R . .
H16C H -0.1979 0.6953 0.3487 0.053 Uiso 1 1 calc R . .
C17 C 0.11033(13) 0.9034(3) 0.32909(8) 0.0236(6) Uani 1 1 d . . .
C18 C 0.17801(13) 0.9652(3) 0.34991(8) 0.0252(6) Uani 1 1 d . . .
C19 C 0.24798(14) 0.9400(3) 0.32712(8) 0.0284(6) Uani 1 1 d . . .
H19 H 0.2940 0.9813 0.3413 0.034 Uiso 1 1 calc R . .
C20 C 0.25297(14) 0.8563(3) 0.28428(8) 0.0274(6) Uani 1 1 d . . .
C21 C 0.18481(14) 0.7993(3) 0.26368(8) 0.0278(6) Uani 1 1 d . . .
H21 H 0.1870 0.7440 0.2340 0.033 Uiso 1 1 calc R . .
C22 C 0.11356(14) 0.8211(3) 0.28547(8) 0.0260(6) Uani 1 1 d . . .
C23 C 0.17705(15) 1.0600(3) 0.39617(9) 0.0344(7) Uani 1 1 d . . .
H23A H 0.2286 1.0561 0.4105 0.052 Uiso 1 1 calc R . .
H23B H 0.1396 1.0077 0.4176 0.052 Uiso 1 1 calc R . .
H23C H 0.1624 1.1775 0.3905 0.052 Uiso 1 1 calc R . .
C24 C 0.32993(15) 0.8265(3) 0.26106(10) 0.0381(7) Uani 1 1 d . . .
H24A H 0.3707 0.8803 0.2797 0.057 Uiso 1 1 calc R . .
H24B H 0.3294 0.8746 0.2292 0.057 Uiso 1 1 calc R . .
H24C H 0.3398 0.7051 0.2591 0.057 Uiso 1 1 calc R . .
C25 C 0.04132(15) 0.7590(3) 0.26140(9) 0.0358(7) Uani 1 1 d . . .
H25A H 0.0549 0.7087 0.2309 0.054 Uiso 1 1 calc R . .
H25B H 0.0060 0.8537 0.2563 0.054 Uiso 1 1 calc R . .
H25C H 0.0161 0.6742 0.2813 0.054 Uiso 1 1 calc R . .
N1 N 0.02859(11) 0.6373(3) 0.37575(7) 0.0271(5) Uani 1 1 d . . .

loop_
_atom_site_aniso_label
_atom_site_aniso_U_11
_atom_site_aniso_U_22
_atom_site_aniso_U_33
_atom_site_aniso_U_23
_atom_site_aniso_U_13
_atom_site_aniso_U_12
C1 0.0360(16) 0.0230(16) 0.0511(17) -0.0004(13) 0.0089(13) -0.0004(13)
C2 0.0257(14) 0.0136(13) 0.0310(13) -0.0031(10) -0.0010(11) 0.0027(10)
C3 0.0236(14) 0.0216(14) 0.0305(13) -0.0020(11) 0.0007(11) -0.0018(11)
C4 0.0283(14) 0.0204(14) 0.0397(14) -0.0016(11) 0.0070(12) 0.0019(11)
C5 0.0328(16) 0.0175(14) 0.0440(16) 0.0031(11) 0.0054(13) 0.0050(12)
C6 0.0331(15) 0.0167(13) 0.0345(14) 0.0029(11) 0.0022(12) 0.0001(11)
C7 0.0233(13) 0.0181(13) 0.0281(13) -0.0011(10) -0.0009(11) 0.0002(10)
C8 0.0184(13) 0.0183(13) 0.0356(14) -0.0025(11) 0.0043(11) 0.0012(10)
C9 0.0204(13) 0.0174(13) 0.0382(15) -0.0035(11) 0.0041(11) 0.0017(11)
C10 0.0286(15) 0.0233(14) 0.0315(13) -0.0018(11) 0.0017(11) 0.0024(12)
C11 0.0246(14) 0.0174(14) 0.0400(15) -0.0022(11) 0.0067(12) 0.0023(11)
C12 0.0227(14) 0.0147(13) 0.0423(15) -0.0065(11) 0.0015(11) -0.0015(11)
C13 0.0227(14) 0.0215(14) 0.0352(14) -0.0045(11) 0.0029(11) 0.0023(11)
C14 0.0332(16) 0.0232(15) 0.0403(15) -0.0040(12) 0.0008(12) -0.0030(12)
C15 0.0393(17) 0.0227(15) 0.0458(16) 0.0021(12) 0.0076(13) -0.0041(12)
C16 0.0385(16) 0.0291(16) 0.0393(15) -0.0022(12) -0.0013(13) -0.0031(13)
C17 0.0270(14) 0.0154(13) 0.0285(13) 0.0018(10) -0.0004(11) -0.0003(11)
C18 0.0292(14) 0.0213(14) 0.0250(13) 0.0029(11) -0.0011(11) -0.0020(11)
C19 0.0248(14) 0.0224(14) 0.0380(14) 0.0036(11) -0.0025(12) -0.0050(11)
C20 0.0279(15) 0.0177(14) 0.0365(14) 0.0031(11) 0.0047(12) 0.0022(11)
C21 0.0349(16) 0.0209(14) 0.0277(13) -0.0015(11) 0.0017(12) 0.0036(11)
C22 0.0294(15) 0.0205(14) 0.0279(13) 0.0015(10) -0.0024(11) 0.0015(11)
C23 0.0371(16) 0.0317(16) 0.0343(15) -0.0027(12) -0.0027(12) -0.0014(13)
C24 0.0324(16) 0.0321(17) 0.0500(17) -0.0028(13) 0.0078(13) 0.0016(13)
C25 0.0353(16) 0.0339(16) 0.0380(15) -0.0058(13) -0.0029(13) 0.0016(12)
N1 0.0263(12) 0.0194(13) 0.0356(12) 0.0001(9) 0.0044(9) -0.0011(10)

loop_
_atom_type_symbol
_atom_type_description
_atom_type_scat_dispersion_real
_atom_type_scat_dispersion_imag
_atom_type_scat_source
C C 0.0033 0.0016 'International Tables Vol C Tables 4.2.6.8 and 6.1.1.4'
H H 0.0000 0.0000 'International Tables Vol C Tables 4.2.6.8 and 6.1.1.4'
N N 0.0061 0.0033 'International Tables Vol C Tables 4.2.6.8 and 6.1.1.4'

loop_
_geom_angle_atom_site_label_1
_geom_angle_atom_site_label_2
_geom_angle_atom_site_label_3
_geom_angle
_geom_angle_site_symmetry_1
_geom_angle_site_symmetry_3
_geom_angle_publ_flag
C3 C2 C7 124.1(2) . . ?
C3 C2 N1 117.8(2) . . ?
C7 C2 N1 118.1(2) . . ?
C4 C3 C2 117.2(2) . . ?
C4 C3 C8 122.2(2) . . ?
C2 C3 C8 120.6(2) . . ?
C5 C4 C3 120.3(2) . . ?
C6 C5 C4 120.8(2) . . ?
C5 C6 C7 121.5(2) . . ?
C6 C7 C2 116.1(2) . . ?
C6 C7 C17 121.2(2) . . ?
C2 C7 C17 122.6(2) . . ?
C9 C8 C13 120.8(2) . . ?
C9 C8 C3 118.5(2) . . ?
C13 C8 C3 120.7(2) . . ?
C10 C9 C8 118.8(2) . . ?
C10 C9 C14 119.3(2) . . ?
C8 C9 C14 121.9(2) . . ?
C11 C10 C9 121.9(2) . . ?
C10 C11 C12 118.1(2) . . ?
C10 C11 C15 121.2(2) . . ?
C12 C11 C15 120.7(2) . . ?
C13 C12 C11 122.1(2) . . ?
C12 C13 C8 118.3(2) . . ?
C12 C13 C16 120.5(2) . . ?
C8 C13 C16 121.2(2) . . ?
C22 C17 C18 120.2(2) . . ?
C22 C17 C7 120.7(2) . . ?
C18 C17 C7 119.1(2) . . ?
C19 C18 C17 118.9(2) . . ?
C19 C18 C23 119.0(2) . . ?
C17 C18 C23 122.0(2) . . ?
C20 C19 C18 122.1(2) . . ?
C19 C20 C21 118.0(2) . . ?
C19 C20 C24 120.9(2) . . ?
C21 C20 C24 121.1(2) . . ?
C22 C21 C20 121.7(2) . . ?
C21 C22 C17 119.1(2) . . ?
C21 C22 C25 119.6(2) . . ?
C17 C22 C25 121.3(2) . . ?
C1 N1 C2 178.1(3) . . ?

loop_
_geom_bond_atom_site_label_1
_geom_bond_atom_site_label_2
_geom_bond_distance
_geom_bond_site_symmetry_2
_geom_bond_publ_flag
C1 N1 1.159(3) . ?
C2 C3 1.391(3) . ?
C2 C7 1.398(3) . ?
C2 N1 1.413(3) . ?
C3 C4 1.390(3) . ?
C3 C8 1.503(3) . ?
C4 C5 1.387(3) . ?
C5 C6 1.374(3) . ?
C6 C7 1.392(3) . ?
C7 C17 1.488(3) . ?
C8 C9 1.394(3) . ?
C8 C13 1.401(3) . ?
C9 C10 1.390(3) . ?
C9 C14 1.500(3) . ?
C10 C11 1.385(3) . ?
C11 C12 1.390(3) . ?
C11 C15 1.509(3) . ?
C12 C13 1.389(3) . ?
C13 C16 1.504(3) . ?
C17 C22 1.399(3) . ?
C17 C18 1.400(3) . ?
C18 C19 1.387(3) . ?
C18 C23 1.511(3) . ?
C19 C20 1.386(3) . ?
C20 C21 1.392(3) . ?
C20 C24 1.504(3) . ?
C21 C22 1.390(3) . ?
C22 C25 1.507(3) . ?
